data_4333760
loop_
_publ_author_name
'Carmen Harb'
'Pavel Kravtsov'
'Mohommad Choudhuri'
'Eric R. Sirianni'
'Glenn P. A. Yap'
'A. B. P. Lever'
'Robert J. Crutchley'

_publ_section_title
;
 Phenylcyanamidoruthenium Scorpionate Complexes
;
_journal_name_full 'Inorganic Chemistry'
_journal_page_first 1621
_journal_page_last 1630
_journal_paper_doi 10.1021/ic302535h
_journal_volume 52
_journal_year 2013
_chemical_formula_sum 'C42 H34 B Cl5 N8 P2 Ru'
_chemical_formula_weight 1001.84
_chemical_name_systematic
;
 ?
;
_space_group_IT_number 56
_symmetry_cell_setting orthorhombic
_symmetry_space_group_name_Hall '-P 2ab 2ac'
_symmetry_space_group_name_H-M 'P c c n'
_atom_sites_solution_hydrogens geom
_atom_sites_solution_primary direct
_atom_sites_solution_secondary difmap
_audit_creation_method SHELXL-97
_cell_angle_alpha 90.00
_cell_angle_beta 90.00
_cell_angle_gamma 90.00
_cell_formula_units_Z 8
_cell_length_a 20.198(4)
_cell_length_b 25.050(5)
_cell_length_c 16.714(4)
_cell_measurement_reflns_used 1012
_cell_measurement_temperature 200(2)
_cell_measurement_theta_max 15.40
_cell_measurement_theta_min 2.27
_cell_volume 8457(3)
_computing_cell_refinement 'SAINT (Bruker, 2002)'
_computing_data_collection 'SMART (Bruker, 2002)'
_computing_data_reduction SAINT
_computing_molecular_graphics 'SHELXTL (Sheldrick, 2001)'
_computing_publication_material 'SHELXTL (Sheldrick, 2001)'
_computing_structure_refinement 'SHELXL-97 (Sheldrick, 1997)'
_computing_structure_solution 'SHELXS-97 (Sheldrick, 1990)'
_diffrn_ambient_temperature 200(2)
_diffrn_detector_area_resol_mean 836.6
_diffrn_measured_fraction_theta_full 1.000
_diffrn_measured_fraction_theta_max 0.995
_diffrn_measurement_device_type 'Bruker AXS APEX diffractometer'
_diffrn_measurement_method \w
_diffrn_radiation_monochromator graphite
_diffrn_radiation_source 'fine-focus sealed tube'
_diffrn_radiation_type MoK\a
_diffrn_radiation_wavelength 0.71073
_diffrn_reflns_av_R_equivalents 0.2172
_diffrn_reflns_av_sigmaI/netI 0.1359
_diffrn_reflns_limit_h_max 26
_diffrn_reflns_limit_h_min -26
_diffrn_reflns_limit_k_max 30
_diffrn_reflns_limit_k_min -33
_diffrn_reflns_limit_l_max 22
_diffrn_reflns_limit_l_min -22
_diffrn_reflns_number 83041
_diffrn_reflns_theta_full 25.00
_diffrn_reflns_theta_max 28.33
_diffrn_reflns_theta_min 1.63
_diffrn_standards_decay_% 1
_diffrn_standards_interval_count 0
_diffrn_standards_interval_time 0
_diffrn_standards_number 0
_exptl_absorpt_coefficient_mu 0.806
_exptl_absorpt_correction_T_max 0.9166
_exptl_absorpt_correction_T_min 0.8426
_exptl_absorpt_correction_type multi-scan
_exptl_absorpt_process_details 'SADABS (Sheldrick, 2003)'
_exptl_crystal_colour yellow
_exptl_crystal_density_diffrn 1.574
_exptl_crystal_description block
_exptl_crystal_F_000 4048
_exptl_crystal_size_max 0.22
_exptl_crystal_size_mid 0.22
_exptl_crystal_size_min 0.11
_refine_diff_density_max 0.788
_refine_diff_density_min -0.526
_refine_diff_density_rms 0.122
_refine_ls_extinction_method none
_refine_ls_goodness_of_fit_ref 1.001
_refine_ls_hydrogen_treatment mixed
_refine_ls_matrix_type full
_refine_ls_number_parameters 535
_refine_ls_number_reflns 10491
_refine_ls_number_restraints 0
_refine_ls_restrained_S_all 1.001
_refine_ls_R_factor_all 0.1428
_refine_ls_R_factor_gt 0.0573
_refine_ls_shift/su_max 0.001
_refine_ls_shift/su_mean 0.000
_refine_ls_structure_factor_coef Fsqd
_refine_ls_weighting_details 'calc w=1/[\s^2^(Fo^2^)+(0.0250P)^2] where P=(Fo^2^+2Fc^2^)/3'
_refine_ls_weighting_scheme calc
_refine_ls_wR_factor_gt 0.0914
_refine_ls_wR_factor_ref 0.1159
_reflns_number_gt 5450
_reflns_number_total 10491
_reflns_threshold_expression >2sigma(I)
_cod_data_source_file ic302535h_si_002.cif
_cod_data_source_block bobr007a
_cod_original_cell_volume 8456(3)
_cod_database_code 4333760

loop_
_symmetry_equiv_pos_as_xyz
'x, y, z'
'-x+1/2, -y+1/2, z'
'-x, y+1/2, -z+1/2'
'x+1/2, -y, -z+1/2'
'-x, -y, -z'
'x-1/2, y-1/2, -z'
'x, -y-1/2, z-1/2'
'-x-1/2, y, z-1/2'

loop_
_atom_site_label
_atom_site_type_symbol
_atom_site_fract_x
_atom_site_fract_y
_atom_site_fract_z
_atom_site_U_iso_or_equiv
_atom_site_adp_type
_atom_site_occupancy
_atom_site_symmetry_multiplicity
_atom_site_calc_flag
_atom_site_refinement_flags
Ru Ru 0.102089(17) 0.421848(14) 0.76486(2) 0.02216(10) Uani 1 1 d .
B1 B 0.1717(3) 0.3312(2) 0.6589(3) 0.0289(13) Uani 1 1 d .
H1B H 0.1943(19) 0.2994(15) 0.625(2) 0.035 Uiso 1 1 d .
Cl1 Cl 0.17472(7) 0.59371(5) 0.64034(7) 0.0441(4) Uani 1 1 d .
Cl2 Cl 0.16944(7) 0.70886(5) 0.57375(7) 0.0459(4) Uani 1 1 d .
Cl3 Cl 0.16316(6) 0.80597(5) 0.68940(8) 0.0440(3) Uani 1 1 d .
Cl4 Cl 0.16251(7) 0.78634(5) 0.87248(8) 0.0486(4) Uani 1 1 d .
Cl5 Cl 0.16564(7) 0.67042(5) 0.94088(7) 0.0454(4) Uani 1 1 d .
P1 P -0.00095(6) 0.45849(4) 0.75442(7) 0.0255(3) Uani 1 1 d .
P2 P 0.07785(6) 0.41332(5) 0.89796(7) 0.0258(3) Uani 1 1 d .
N1 N 0.06661(17) 0.34543(14) 0.7390(2) 0.0253(9) Uani 1 1 d .
N2 N 0.10534(18) 0.31180(14) 0.6929(2) 0.0258(9) Uani 1 1 d .
N3 N 0.19892(17) 0.38871(14) 0.7772(2) 0.0256(9) Uani 1 1 d .
N4 N 0.21735(18) 0.34733(14) 0.7291(2) 0.0277(9) Uani 1 1 d .
N5 N 0.12761(16) 0.42473(14) 0.6412(2) 0.0235(8) Uani 1 1 d .
N6 N 0.15728(18) 0.38103(14) 0.6079(2) 0.0274(9) Uani 1 1 d .
N7 N 0.14246(17) 0.49596(15) 0.7784(2) 0.0265(9) Uani 1 1 d .
N8 N 0.16605(17) 0.58697(15) 0.8240(2) 0.0277(9) Uani 1 1 d .
C1 C 0.0100(2) 0.31989(17) 0.7515(3) 0.0292(11) Uani 1 1 d .
H1A H -0.0260 0.3335 0.7818 0.035 Uiso 1 1 calc R
C2 C 0.0108(2) 0.27058(19) 0.7142(3) 0.0356(12) Uani 1 1 d .
H2A H -0.0235 0.2446 0.7136 0.043 Uiso 1 1 calc R
C3 C 0.0715(2) 0.26734(18) 0.6785(3) 0.0328(12) Uani 1 1 d .
H3A H 0.0871 0.2379 0.6480 0.039 Uiso 1 1 calc R
C4 C 0.2488(2) 0.39719(19) 0.8270(3) 0.0344(12) Uani 1 1 d .
H4A H 0.2496 0.4239 0.8673 0.041 Uiso 1 1 calc R
C5 C 0.2999(2) 0.3614(2) 0.8120(3) 0.0389(13) Uani 1 1 d .
H5A H 0.3413 0.3589 0.8387 0.047 Uiso 1 1 calc R
C6 C 0.2775(2) 0.33046(19) 0.7502(3) 0.0351(13) Uani 1 1 d .
H6A H 0.3010 0.3017 0.7263 0.042 Uiso 1 1 calc R
C7 C 0.1220(2) 0.46063(19) 0.5827(3) 0.0309(12) Uani 1 1 d .
H7A H 0.1038 0.4953 0.5891 0.037 Uiso 1 1 calc R
C8 C 0.1464(2) 0.4405(2) 0.5109(3) 0.0362(13) Uani 1 1 d .
H8A H 0.1475 0.4577 0.4603 0.043 Uiso 1 1 calc R
C9 C 0.1685(2) 0.3902(2) 0.5296(3) 0.0340(12) Uani 1 1 d .
H9A H 0.1885 0.3659 0.4933 0.041 Uiso 1 1 calc R
C10 C -0.0466(2) 0.44921(18) 0.8496(2) 0.0303(11) Uani 1 1 d .
H10A H -0.0798 0.4780 0.8558 0.036 Uiso 1 1 calc R
H10B H -0.0704 0.4146 0.8485 0.036 Uiso 1 1 calc R
C11 C 0.0015(2) 0.45023(18) 0.9204(3) 0.0304(11) Uani 1 1 d .
H11A H -0.0202 0.4342 0.9678 0.036 Uiso 1 1 calc R
H11B H 0.0126 0.4877 0.9335 0.036 Uiso 1 1 calc R
C12 C 0.1553(2) 0.4910(2) 0.9740(3) 0.0403(13) Uani 1 1 d .
H12A H 0.1464 0.5117 0.9276 0.048 Uiso 1 1 calc R
C13 C 0.1925(2) 0.5130(2) 1.0355(3) 0.0452(14) Uani 1 1 d .
H13A H 0.2092 0.5484 1.0307 0.054 Uiso 1 1 calc R
C14 C 0.2052(2) 0.4835(2) 1.1036(3) 0.0417(14) Uani 1 1 d .
H14A H 0.2309 0.4982 1.1458 0.050 Uiso 1 1 calc R
C15 C 0.1804(3) 0.4331(2) 1.1097(3) 0.0444(14) Uani 1 1 d .
H15A H 0.1882 0.4130 1.1570 0.053 Uiso 1 1 calc R
C16 C 0.1443(2) 0.41059(19) 1.0482(3) 0.0400(13) Uani 1 1 d .
H16A H 0.1283 0.3751 1.0533 0.048 Uiso 1 1 calc R
C17 C 0.1309(2) 0.43934(19) 0.9788(3) 0.0278(11) Uani 1 1 d .
C18 C 0.0062(3) 0.3261(2) 0.9652(3) 0.0425(14) Uani 1 1 d .
H18A H -0.0290 0.3503 0.9756 0.051 Uiso 1 1 calc R
C19 C -0.0008(3) 0.2726(2) 0.9859(3) 0.0541(16) Uani 1 1 d .
H19A H -0.0409 0.2606 1.0095 0.065 Uiso 1 1 calc R
C20 C 0.0499(3) 0.2371(2) 0.9724(3) 0.0562(17) Uani 1 1 d .
H20A H 0.0453 0.2007 0.9877 0.067 Uiso 1 1 calc R
C21 C 0.1070(3) 0.2544(2) 0.9368(3) 0.0518(15) Uani 1 1 d .
H21A H 0.1420 0.2298 0.9273 0.062 Uiso 1 1 calc R
C22 C 0.1145(3) 0.30769(19) 0.9143(3) 0.0410(14) Uani 1 1 d .
H22A H 0.1539 0.3190 0.8884 0.049 Uiso 1 1 calc R
C23 C 0.0637(2) 0.34458(18) 0.9298(3) 0.0313(12) Uani 1 1 d .
C24 C -0.1279(2) 0.44960(19) 0.6896(3) 0.0359(13) Uani 1 1 d .
H24A H -0.1412 0.4690 0.7357 0.043 Uiso 1 1 calc R
C25 C -0.1743(2) 0.43596(19) 0.6325(3) 0.0388(13) Uani 1 1 d .
H25A H -0.2194 0.4456 0.6395 0.047 Uiso 1 1 calc R
C26 C -0.1546(2) 0.40814(18) 0.5653(3) 0.0349(12) Uani 1 1 d .
H26A H -0.1864 0.3984 0.5260 0.042 Uiso 1 1 calc R
C27 C -0.0895(2) 0.39451(18) 0.5550(3) 0.0349(13) Uani 1 1 d .
H27A H -0.0762 0.3759 0.5081 0.042 Uiso 1 1 calc R
C28 C -0.0425(2) 0.40763(17) 0.6127(3) 0.0313(12) Uani 1 1 d .
H28A H 0.0025 0.3976 0.6056 0.038 Uiso 1 1 calc R
C29 C -0.0615(2) 0.43522(17) 0.6804(3) 0.0268(11) Uani 1 1 d .
C30 C -0.0128(2) 0.54926(19) 0.6573(3) 0.0351(12) Uani 1 1 d .
H30A H -0.0154 0.5244 0.6145 0.042 Uiso 1 1 calc R
C31 C -0.0155(2) 0.6027(2) 0.6409(3) 0.0383(13) Uani 1 1 d .
H31A H -0.0202 0.6144 0.5871 0.046 Uiso 1 1 calc R
C32 C -0.0113(2) 0.6397(2) 0.7017(3) 0.0428(14) Uani 1 1 d .
H32A H -0.0131 0.6768 0.6901 0.051 Uiso 1 1 calc R
C33 C -0.0045(2) 0.6223(2) 0.7793(3) 0.0440(14) Uani 1 1 d .
H33A H -0.0017 0.6474 0.8218 0.053 Uiso 1 1 calc R
C34 C -0.0017(2) 0.56783(19) 0.7956(3) 0.0378(13) Uani 1 1 d .
H34A H 0.0035 0.5562 0.8494 0.045 Uiso 1 1 calc R
C35 C -0.0064(2) 0.53027(17) 0.7354(3) 0.0276(11) Uani 1 1 d .
C36 C 0.1529(2) 0.5412(2) 0.7917(3) 0.0264(11) Uani 1 1 d .
C37 C 0.1678(2) 0.64693(17) 0.7057(3) 0.0277(11) Uani 1 1 d .
C38 C 0.1664(2) 0.69872(18) 0.6750(3) 0.0283(11) Uani 1 1 d .
C39 C 0.1644(2) 0.74132(17) 0.7274(3) 0.0284(11) Uani 1 1 d .
C40 C 0.1647(2) 0.73257(18) 0.8091(3) 0.0305(11) Uani 1 1 d .
C41 C 0.1654(2) 0.68058(18) 0.8385(3) 0.0276(11) Uani 1 1 d .
C42 C 0.1659(2) 0.63563(18) 0.7877(3) 0.0255(11) Uani 1 1 d .

loop_
_atom_site_aniso_label
_atom_site_aniso_U_11
_atom_site_aniso_U_22
_atom_site_aniso_U_33
_atom_site_aniso_U_23
_atom_site_aniso_U_13
_atom_site_aniso_U_12
Ru 0.02507(19) 0.0205(2) 0.02096(18) -0.00087(17) 0.00031(16) 0.00020(17)
B1 0.029(3) 0.032(3) 0.026(3) -0.005(3) 0.001(2) 0.004(3)
Cl1 0.0758(10) 0.0270(7) 0.0295(7) -0.0061(6) 0.0030(7) -0.0026(6)
Cl2 0.0688(10) 0.0390(8) 0.0299(7) 0.0056(6) -0.0038(7) -0.0036(7)
Cl3 0.0443(8) 0.0244(7) 0.0631(9) 0.0064(6) 0.0048(7) 0.0019(6)
Cl4 0.0626(10) 0.0306(8) 0.0527(9) -0.0178(7) 0.0070(7) -0.0030(6)
Cl5 0.0671(10) 0.0419(8) 0.0272(7) -0.0065(6) 0.0035(6) -0.0064(7)
P1 0.0269(6) 0.0234(7) 0.0261(7) -0.0029(5) -0.0001(5) 0.0016(5)
P2 0.0313(7) 0.0246(7) 0.0216(6) -0.0011(5) 0.0006(5) 0.0008(5)
N1 0.029(2) 0.023(2) 0.024(2) -0.0008(17) -0.0031(18) 0.0013(17)
N2 0.031(2) 0.016(2) 0.030(2) -0.0014(17) -0.0002(19) -0.0005(18)
N3 0.029(2) 0.021(2) 0.027(2) 0.0020(17) -0.0015(18) -0.0009(17)
N4 0.029(2) 0.024(2) 0.031(2) -0.0025(19) 0.0013(18) 0.0025(17)
N5 0.026(2) 0.025(2) 0.0189(19) -0.0006(18) -0.0014(16) 0.0012(17)
N6 0.034(2) 0.029(2) 0.019(2) -0.0039(18) 0.0026(18) -0.0002(18)
N7 0.033(2) 0.023(2) 0.023(2) 0.0005(18) -0.0030(17) 0.0017(18)
N8 0.035(2) 0.025(2) 0.023(2) -0.0031(18) -0.0075(17) -0.0060(18)
C1 0.028(3) 0.030(3) 0.030(3) 0.000(2) 0.003(2) -0.004(2)
C2 0.037(3) 0.030(3) 0.040(3) 0.003(2) -0.008(2) -0.011(2)
C3 0.041(3) 0.019(3) 0.038(3) 0.000(2) 0.000(2) 0.004(2)
C4 0.035(3) 0.041(3) 0.027(3) 0.006(2) -0.001(2) 0.000(2)
C5 0.028(3) 0.054(4) 0.035(3) 0.005(3) -0.006(2) 0.003(3)
C6 0.029(3) 0.034(3) 0.043(3) 0.008(2) 0.005(2) 0.010(2)
C7 0.031(3) 0.030(3) 0.032(3) 0.002(2) -0.005(2) 0.001(2)
C8 0.042(3) 0.039(3) 0.027(3) 0.001(2) 0.000(2) -0.003(2)
C9 0.037(3) 0.044(3) 0.021(3) -0.010(2) 0.002(2) -0.006(2)
C10 0.026(3) 0.035(3) 0.029(3) -0.005(2) 0.005(2) 0.007(2)
C11 0.038(3) 0.030(3) 0.023(3) -0.004(2) 0.003(2) 0.003(2)
C12 0.052(4) 0.040(3) 0.029(3) 0.000(3) 0.004(3) -0.011(3)
C13 0.048(4) 0.055(4) 0.033(3) -0.010(3) 0.012(3) -0.020(3)
C14 0.027(3) 0.066(4) 0.032(3) -0.015(3) -0.004(2) 0.005(3)
C15 0.052(4) 0.050(4) 0.031(3) -0.005(3) -0.014(3) 0.009(3)
C16 0.051(4) 0.032(3) 0.037(3) 0.000(2) -0.012(3) 0.002(3)
C17 0.029(3) 0.034(3) 0.020(3) -0.005(2) 0.002(2) 0.003(2)
C18 0.049(4) 0.041(3) 0.037(3) 0.008(3) -0.001(3) -0.004(3)
C19 0.070(4) 0.045(4) 0.047(4) 0.009(3) 0.005(3) -0.021(3)
C20 0.100(6) 0.025(3) 0.043(4) 0.008(3) -0.011(4) -0.016(3)
C21 0.082(5) 0.029(3) 0.044(4) 0.003(3) 0.001(3) 0.008(3)
C22 0.058(4) 0.035(3) 0.030(3) -0.005(2) 0.010(3) -0.003(3)
C23 0.038(3) 0.031(3) 0.025(3) 0.000(2) -0.003(2) -0.002(2)
C24 0.033(3) 0.044(3) 0.031(3) -0.003(2) -0.002(2) 0.001(2)
C25 0.025(3) 0.053(4) 0.039(3) 0.006(3) -0.001(2) -0.005(2)
C26 0.038(3) 0.036(3) 0.031(3) 0.007(2) -0.007(2) -0.008(2)
C27 0.044(4) 0.035(3) 0.025(3) -0.003(2) 0.003(2) -0.008(2)
C28 0.029(3) 0.031(3) 0.034(3) -0.002(2) -0.001(2) 0.001(2)
C29 0.024(3) 0.033(3) 0.023(3) 0.000(2) -0.004(2) -0.002(2)
C30 0.040(3) 0.029(3) 0.037(3) -0.003(2) 0.001(2) 0.006(2)
C31 0.040(3) 0.038(3) 0.037(3) 0.005(3) 0.002(2) 0.004(2)
C32 0.040(3) 0.029(3) 0.060(4) 0.009(3) -0.001(3) -0.001(2)
C33 0.052(4) 0.031(3) 0.049(4) -0.009(3) -0.010(3) 0.000(3)
C34 0.046(3) 0.033(3) 0.035(3) -0.002(2) -0.006(2) 0.006(2)
C35 0.024(3) 0.027(3) 0.032(3) -0.001(2) -0.003(2) 0.002(2)
C36 0.023(3) 0.036(3) 0.019(2) 0.005(2) -0.003(2) 0.004(2)
C37 0.033(3) 0.023(3) 0.027(3) -0.001(2) 0.001(2) -0.003(2)
C38 0.026(3) 0.033(3) 0.026(3) 0.003(2) -0.005(2) 0.005(2)
C39 0.029(3) 0.016(2) 0.041(3) 0.002(2) 0.006(2) -0.001(2)
C40 0.028(3) 0.029(3) 0.034(3) -0.011(2) -0.001(2) 0.000(2)
C41 0.027(3) 0.029(3) 0.027(3) -0.002(2) 0.002(2) -0.002(2)
C42 0.025(3) 0.024(3) 0.027(3) -0.007(2) 0.000(2) -0.005(2)

loop_
_atom_type_symbol
_atom_type_description
_atom_type_scat_dispersion_real
_atom_type_scat_dispersion_imag
_atom_type_scat_source
C C 0.0033 0.0016 'International Tables Vol C Tables 4.2.6.8 and 6.1.1.4'
H H 0.0000 0.0000 'International Tables Vol C Tables 4.2.6.8 and 6.1.1.4'
B B 0.0013 0.0007 'International Tables Vol C Tables 4.2.6.8 and 6.1.1.4'
N N 0.0061 0.0033 'International Tables Vol C Tables 4.2.6.8 and 6.1.1.4'
P P 0.1023 0.0942 'International Tables Vol C Tables 4.2.6.8 and 6.1.1.4'
Cl Cl 0.1484 0.1585 'International Tables Vol C Tables 4.2.6.8 and 6.1.1.4'
Ru Ru -1.2594 0.8363 'International Tables Vol C Tables 4.2.6.8 and 6.1.1.4'

loop_
_geom_angle_atom_site_label_1
_geom_angle_atom_site_label_2
_geom_angle_atom_site_label_3
_geom_angle
N7 Ru N1 173.62(14)
N7 Ru N5 88.87(13)
N1 Ru N5 85.03(13)
N7 Ru N3 88.68(14)
N1 Ru N3 88.73(13)
N5 Ru N3 83.39(13)
N7 Ru P1 90.40(10)
N1 Ru P1 92.28(10)
N5 Ru P1 97.63(10)
N3 Ru P1 178.61(10)
N7 Ru P2 93.58(10)
N1 Ru P2 92.41(10)
N5 Ru P2 176.23(10)
N3 Ru P2 93.80(10)
P1 Ru P2 85.22(4)
N2 B1 N6 107.3(4)
N2 B1 N4 108.8(4)
N6 B1 N4 108.6(4)
C35 P1 C29 98.9(2)
C35 P1 C10 104.0(2)
C29 P1 C10 101.9(2)
C35 P1 Ru 117.64(14)
C29 P1 Ru 122.16(15)
C10 P1 Ru 109.75(15)
C23 P2 C11 106.5(2)
C23 P2 C17 102.2(2)
C11 P2 C17 99.2(2)
C23 P2 Ru 113.92(15)
C11 P2 Ru 109.36(14)
C17 P2 Ru 123.72(15)
C1 N1 N2 106.3(3)
C1 N1 Ru 134.8(3)
N2 N1 Ru 118.6(3)
C3 N2 N1 108.7(4)
C3 N2 B1 130.3(4)
N1 N2 B1 120.5(4)
C4 N3 N4 106.6(4)
C4 N3 Ru 134.0(3)
N4 N3 Ru 119.3(3)
C6 N4 N3 109.5(4)
C6 N4 B1 131.4(4)
N3 N4 B1 118.9(4)
C7 N5 N6 106.2(3)
C7 N5 Ru 135.5(3)
N6 N5 Ru 118.3(3)
C9 N6 N5 109.4(4)
C9 N6 B1 130.1(4)
N5 N6 B1 120.5(4)
C36 N7 Ru 166.2(4)
C36 N8 C42 127.4(4)
N1 C1 C2 110.5(4)
C3 C2 C1 105.1(4)
N2 C3 C2 109.4(4)
N3 C4 C5 110.3(4)
C6 C5 C4 104.9(4)
N4 C6 C5 108.8(4)
N5 C7 C8 110.9(4)
C9 C8 C7 104.6(4)
N6 C9 C8 108.8(4)
C11 C10 P1 110.2(3)
C10 C11 P2 111.5(3)
C17 C12 C13 121.5(5)
C14 C13 C12 119.8(5)
C15 C14 C13 119.3(5)
C14 C15 C16 121.2(5)
C15 C16 C17 120.8(5)
C12 C17 C16 117.5(4)
C12 C17 P2 119.6(4)
C16 C17 P2 122.7(4)
C23 C18 C19 120.9(5)
C20 C19 C18 120.4(5)
C21 C20 C19 119.6(5)
C20 C21 C22 120.8(5)
C21 C22 C23 120.0(5)
C18 C23 C22 118.2(5)
C18 C23 P2 124.9(4)
C22 C23 P2 116.9(4)
C25 C24 C29 120.8(5)
C24 C25 C26 119.4(5)
C27 C26 C25 120.3(5)
C26 C27 C28 120.5(5)
C29 C28 C27 119.7(4)
C28 C29 C24 119.2(4)
C28 C29 P1 121.7(3)
C24 C29 P1 119.0(3)
C31 C30 C35 121.7(5)
C30 C31 C32 120.5(5)
C33 C32 C31 119.2(5)
C32 C33 C34 119.9(5)
C35 C34 C33 121.5(5)
C34 C35 C30 117.1(4)
C34 C35 P1 122.6(4)
C30 C35 P1 120.2(4)
N7 C36 N8 166.0(5)
C38 C37 C42 123.1(4)
C38 C37 Cl1 119.2(3)
C42 C37 Cl1 117.7(3)
C39 C38 C37 119.1(4)
C39 C38 Cl2 120.9(4)
C37 C38 Cl2 120.0(4)
C38 C39 C40 120.2(4)
C38 C39 Cl3 119.2(4)
C40 C39 Cl3 120.5(4)
C39 C40 C41 119.8(4)
C39 C40 Cl4 119.1(4)
C41 C40 Cl4 121.1(4)
C40 C41 C42 122.3(4)
C40 C41 Cl5 119.2(3)
C42 C41 Cl5 118.6(3)
N8 C42 C37 128.1(4)
N8 C42 C41 116.6(4)
C37 C42 C41 115.4(4)

loop_
_geom_bond_atom_site_label_1
_geom_bond_atom_site_label_2
_geom_bond_distance
Ru N7 2.040(4)
Ru N1 2.089(3)
Ru N5 2.131(3)
Ru N3 2.134(4)
Ru P1 2.2812(13)
Ru P2 2.2878(13)
B1 N2 1.534(6)
B1 N6 1.539(6)
B1 N4 1.547(6)
Cl1 C37 1.729(4)
Cl2 C38 1.713(5)
Cl3 C39 1.740(4)
Cl4 C40 1.715(4)
Cl5 C41 1.730(4)
P1 C35 1.829(4)
P1 C29 1.835(4)
P1 C10 1.853(4)
P2 C23 1.825(5)
P2 C11 1.837(4)
P2 C17 1.843(5)
N1 C1 1.326(5)
N1 N2 1.384(5)
N2 C3 1.329(5)
N3 C4 1.325(5)
N3 N4 1.363(5)
N4 C6 1.335(5)
N5 C7 1.334(5)
N5 N6 1.366(4)
N6 C9 1.349(5)
N7 C36 1.173(5)
N8 C36 1.296(6)
N8 C42 1.361(5)
C1 C2 1.383(6)
C2 C3 1.366(6)
C4 C5 1.391(6)
C5 C6 1.367(6)
C7 C8 1.392(6)
C8 C9 1.371(6)
C10 C11 1.532(6)
C12 C17 1.386(6)
C12 C13 1.388(6)
C13 C14 1.381(7)
C14 C15 1.363(7)
C15 C16 1.381(6)
C16 C17 1.392(6)
C18 C23 1.383(6)
C18 C19 1.391(6)
C19 C20 1.376(7)
C20 C21 1.368(7)
C21 C22 1.395(6)
C22 C23 1.404(6)
C24 C25 1.380(6)
C24 C29 1.396(6)
C25 C26 1.381(6)
C26 C27 1.370(6)
C27 C28 1.393(6)
C28 C29 1.380(6)
C30 C31 1.368(6)
C30 C35 1.395(6)
C31 C32 1.378(6)
C32 C33 1.375(6)
C33 C34 1.393(6)
C34 C35 1.381(6)
C37 C38 1.395(6)
C37 C42 1.401(6)
C38 C39 1.381(6)
C39 C40 1.382(6)
C40 C41 1.392(6)
C41 C42 1.410(6)

loop_
_geom_torsion_atom_site_label_1
_geom_torsion_atom_site_label_2
_geom_torsion_atom_site_label_3
_geom_torsion_atom_site_label_4
_geom_torsion
N7 Ru P1 C35 15.4(2)
N1 Ru P1 C35 -158.9(2)
N5 Ru P1 C35 -73.6(2)
N3 Ru P1 C35 64(4)
P2 Ru P1 C35 108.91(17)
N7 Ru P1 C29 137.7(2)
N1 Ru P1 C29 -36.46(19)
N5 Ru P1 C29 48.8(2)
N3 Ru P1 C29 -174(20)
P2 Ru P1 C29 -128.69(17)
N7 Ru P1 C10 -103.22(19)
N1 Ru P1 C10 82.57(18)
N5 Ru P1 C10 167.86(18)
N3 Ru P1 C10 -55(4)
P2 Ru P1 C10 -9.66(16)
N7 Ru P2 C23 -161.1(2)
N1 Ru P2 C23 16.67(19)
N5 Ru P2 C23 -30.6(15)
N3 Ru P2 C23 -72.2(2)
P1 Ru P2 C23 108.76(17)
N7 Ru P2 C11 79.86(19)
N1 Ru P2 C11 -102.33(19)
N5 Ru P2 C11 -149.6(15)
N3 Ru P2 C11 168.78(18)
P1 Ru P2 C11 -10.24(16)
N7 Ru P2 C17 -36.2(2)
N1 Ru P2 C17 141.6(2)
N5 Ru P2 C17 94.4(15)
N3 Ru P2 C17 52.7(2)
P1 Ru P2 C17 -126.27(18)
N7 Ru N1 C1 -145.7(11)
N5 Ru N1 C1 -128.3(4)
N3 Ru N1 C1 148.2(4)
P1 Ru N1 C1 -30.9(4)
P2 Ru N1 C1 54.4(4)
N7 Ru N1 N2 28.0(14)
N5 Ru N1 N2 45.4(3)
N3 Ru N1 N2 -38.1(3)
P1 Ru N1 N2 142.8(3)
P2 Ru N1 N2 -131.8(3)
C1 N1 N2 C3 0.3(5)
Ru N1 N2 C3 -175.0(3)
C1 N1 N2 B1 172.9(4)
Ru N1 N2 B1 -2.4(5)
N6 B1 N2 C3 113.5(5)
N4 B1 N2 C3 -129.2(5)
N6 B1 N2 N1 -57.3(5)
N4 B1 N2 N1 60.0(5)
N7 Ru N3 C4 45.5(4)
N1 Ru N3 C4 -140.3(4)
N5 Ru N3 C4 134.5(4)
P1 Ru N3 C4 -3(5)
P2 Ru N3 C4 -48.0(4)
N7 Ru N3 N4 -139.1(3)
N1 Ru N3 N4 35.0(3)
N5 Ru N3 N4 -50.1(3)
P1 Ru N3 N4 172(20)
P2 Ru N3 N4 127.4(3)
C4 N3 N4 C6 0.7(5)
Ru N3 N4 C6 -175.8(3)
C4 N3 N4 B1 -174.5(4)
Ru N3 N4 B1 9.0(5)
N2 B1 N4 C6 122.7(5)
N6 B1 N4 C6 -120.8(5)
N2 B1 N4 N3 -63.3(5)
N6 B1 N4 N3 53.2(5)
N7 Ru N5 C7 -46.2(4)
N1 Ru N5 C7 135.7(4)
N3 Ru N5 C7 -135.0(4)
P1 Ru N5 C7 44.0(4)
P2 Ru N5 C7 -177(25)
N7 Ru N5 N6 133.7(3)
N1 Ru N5 N6 -44.4(3)
N3 Ru N5 N6 44.9(3)
P1 Ru N5 N6 -136.1(3)
P2 Ru N5 N6 3.0(17)
C7 N5 N6 C9 -1.0(5)
Ru N5 N6 C9 179.1(3)
C7 N5 N6 B1 -180.0(4)
Ru N5 N6 B1 0.1(5)
N2 B1 N6 C9 -120.4(5)
N4 B1 N6 C9 122.2(5)
N2 B1 N6 N5 58.3(5)
N4 B1 N6 N5 -59.1(5)
N1 Ru N7 C36 139.2(14)
N5 Ru N7 C36 122.0(15)
N3 Ru N7 C36 -154.6(15)
P1 Ru N7 C36 24.3(15)
P2 Ru N7 C36 -60.9(15)
N2 N1 C1 C2 -0.4(5)
Ru N1 C1 C2 173.9(3)
N1 C1 C2 C3 0.3(5)
N1 N2 C3 C2 -0.1(5)
B1 N2 C3 C2 -171.8(4)
C1 C2 C3 N2 -0.1(5)
N4 N3 C4 C5 -0.2(5)
Ru N3 C4 C5 175.6(3)
N3 C4 C5 C6 -0.4(5)
N3 N4 C6 C5 -1.0(5)
B1 N4 C6 C5 173.4(4)
C4 C5 C6 N4 0.8(5)
N6 N5 C7 C8 1.3(5)
Ru N5 C7 C8 -178.7(3)
N5 C7 C8 C9 -1.2(5)
N5 N6 C9 C8 0.3(5)
B1 N6 C9 C8 179.1(4)
C7 C8 C9 N6 0.5(5)
C35 P1 C10 C11 -94.6(3)
C29 P1 C10 C11 163.0(3)
Ru P1 C10 C11 32.1(3)
P1 C10 C11 P2 -41.2(4)
C23 P2 C11 C10 -90.5(3)
C17 P2 C11 C10 163.8(3)
Ru P2 C11 C10 33.1(3)
C17 C12 C13 C14 -0.7(8)
C12 C13 C14 C15 -0.5(8)
C13 C14 C15 C16 1.5(8)
C14 C15 C16 C17 -1.4(8)
C13 C12 C17 C16 0.9(7)
C13 C12 C17 P2 176.6(4)
C15 C16 C17 C12 0.1(7)
C15 C16 C17 P2 -175.4(4)
C23 P2 C17 C12 176.9(4)
C11 P2 C17 C12 -73.9(4)
Ru P2 C17 C12 46.9(4)
C23 P2 C17 C16 -7.7(4)
C11 P2 C17 C16 101.5(4)
Ru P2 C17 C16 -137.6(3)
C23 C18 C19 C20 0.9(8)
C18 C19 C20 C21 -1.5(8)
C19 C20 C21 C22 0.2(8)
C20 C21 C22 C23 1.6(8)
C19 C18 C23 C22 0.9(7)
C19 C18 C23 P2 178.4(4)
C21 C22 C23 C18 -2.1(7)
C21 C22 C23 P2 -179.8(4)
C11 P2 C23 C18 -1.2(5)
C17 P2 C23 C18 102.4(4)
Ru P2 C23 C18 -121.8(4)
C11 P2 C23 C22 176.4(4)
C17 P2 C23 C22 -80.0(4)
Ru P2 C23 C22 55.8(4)
C29 C24 C25 C26 -0.6(7)
C24 C25 C26 C27 -0.5(7)
C25 C26 C27 C28 1.2(7)
C26 C27 C28 C29 -0.9(7)
C27 C28 C29 C24 -0.1(7)
C27 C28 C29 P1 -174.8(3)
C25 C24 C29 C28 0.8(7)
C25 C24 C29 P1 175.7(4)
C35 P1 C29 C28 109.9(4)
C10 P1 C29 C28 -143.7(4)
Ru P1 C29 C28 -20.9(4)
C35 P1 C29 C24 -64.8(4)
C10 P1 C29 C24 41.6(4)
Ru P1 C29 C24 164.4(3)
C35 C30 C31 C32 0.5(7)
C30 C31 C32 C33 0.0(7)
C31 C32 C33 C34 0.1(8)
C32 C33 C34 C35 -0.7(8)
C33 C34 C35 C30 1.2(7)
C33 C34 C35 P1 178.4(4)
C31 C30 C35 C34 -1.1(7)
C31 C30 C35 P1 -178.4(4)
C29 P1 C35 C34 143.6(4)
C10 P1 C35 C34 38.9(4)
Ru P1 C35 C34 -82.7(4)
C29 P1 C35 C30 -39.2(4)
C10 P1 C35 C30 -143.9(4)
Ru P1 C35 C30 94.5(4)
Ru N7 C36 N8 82(3)
C42 N8 C36 N7 -175.5(18)
C42 C37 C38 C39 1.5(7)
Cl1 C37 C38 C39 -176.6(3)
C42 C37 C38 Cl2 179.6(4)
Cl1 C37 C38 Cl2 1.5(5)
C37 C38 C39 C40 0.8(7)
Cl2 C38 C39 C40 -177.3(4)
C37 C38 C39 Cl3 179.6(3)
Cl2 C38 C39 Cl3 1.5(5)
C38 C39 C40 C41 -1.6(7)
Cl3 C39 C40 C41 179.6(3)
C38 C39 C40 Cl4 179.8(3)
Cl3 C39 C40 Cl4 1.0(6)
C39 C40 C41 C42 0.2(7)
Cl4 C40 C41 C42 178.8(3)
C39 C40 C41 Cl5 -179.9(4)
Cl4 C40 C41 Cl5 -1.4(5)
C36 N8 C42 C37 -17.1(8)
C36 N8 C42 C41 164.5(4)
C38 C37 C42 N8 178.9(4)
Cl1 C37 C42 N8 -3.0(7)
C38 C37 C42 C41 -2.7(7)
Cl1 C37 C42 C41 175.4(3)
C40 C41 C42 N8 -179.6(4)
Cl5 C41 C42 N8 0.6(6)
C40 C41 C42 C37 1.8(6)
Cl5 C41 C42 C37 -178.0(3)
